data_4116777
loop_
_publ_author_name
'Michael B\"osing'
'Andreas N\"oh'
'Ina Loose'
'Bernt Krebs'

_publ_contact_author
;
Bernt Krebs
Anorganisch-Chemisches Institut
Westfaelische Wilhelms-Universitaet Muenster
Wilhelm-Klemm-Strasse 8
48149 Muenster
Bundesrepublik Deutschland
;
_publ_contact_author_email krebs@uni-muenster.de
_publ_contact_author_fax '0251 833 83 66'
_publ_contact_author_phone '0251 833 31 31'
_publ_section_title
;
 Highly Efficient Catalysts in Directed Oxygen-Transfer Processes:
 Synthesis, Structures of Novel Manganese-Containing Heteropolyanions, and
 Applications in Regioselective Epoxidation of Dienes with Hydrogen
 Peroxide
;
_journal_name_full 'Journal of the American Chemical Society'
_journal_page_first 7252
_journal_page_last 7259
_journal_paper_doi 10.1021/ja974281v
_journal_volume 120
_journal_year 1998
_chemical_formula_sum 'H100 Mn3 N Na11 O114 Sb2 W18'
_chemical_formula_weight 5909.32
_chemical_name_systematic
; 
 ? 
;
_space_group_IT_number 15
_symmetry_cell_setting monoclinic
_symmetry_space_group_name_Hall '-C 2yc'
_symmetry_space_group_name_H-M 'C 1 2/c 1'
_atom_sites_solution_hydrogens geom
_atom_sites_solution_primary direct
_atom_sites_solution_secondary difmap
_audit_creation_method SHELXL
_cell_angle_alpha 90.00
_cell_angle_beta 99.08(3)
_cell_angle_gamma 90.00
_cell_formula_units_Z 4
_cell_length_a 14.209(3)
_cell_length_b 23.336(5)
_cell_length_c 32.334(6)
_cell_measurement_temperature 293(2)
_cell_volume 10587(4)
_computing_structure_refinement 'SHELXL-93 (Sheldrick, 1993)'
_computing_structure_solution 'SHELXS-86 (Sheldrick, 1990)'
_diffrn_ambient_temperature 293(2)
_diffrn_radiation_monochromator graphite
_diffrn_radiation_source 'fine-focus sealed tube'
_diffrn_radiation_type MoK\a
_diffrn_radiation_wavelength 0.71073
_diffrn_reflns_av_R_equivalents 0.1754
_diffrn_reflns_av_sigmaI/netI 0.1014
_diffrn_reflns_limit_h_max 16
_diffrn_reflns_limit_h_min -15
_diffrn_reflns_limit_k_max 25
_diffrn_reflns_limit_k_min -26
_diffrn_reflns_limit_l_max 32
_diffrn_reflns_limit_l_min -37
_diffrn_reflns_number 17295
_diffrn_reflns_theta_max 24.10
_diffrn_reflns_theta_min 3.98
_exptl_absorpt_coefficient_mu 20.484
_exptl_crystal_density_diffrn 3.707
_exptl_crystal_F_000 10596
_refine_diff_density_max 4.460
_refine_diff_density_min -4.240
_refine_diff_density_rms 0.741
_refine_ls_extinction_coef 0.000126(13)
_refine_ls_extinction_expression Fc^*^=kFc[1+0.001xFc^2^\l^3^/sin(2\q)]^-1/4^
_refine_ls_extinction_method SHELXL
_refine_ls_goodness_of_fit_all 1.069
_refine_ls_goodness_of_fit_obs 1.090
_refine_ls_matrix_type full
_refine_ls_number_parameters 394
_refine_ls_number_reflns 7667
_refine_ls_number_restraints 0
_refine_ls_restrained_S_all 1.077
_refine_ls_restrained_S_obs 1.090
_refine_ls_R_factor_all 0.0935
_refine_ls_R_factor_obs 0.0826
_refine_ls_shift/esd_max 0.033
_refine_ls_shift/esd_mean 0.001
_refine_ls_structure_factor_coef Fsqd
_refine_ls_weighting_details 'w=1/[\s^2^(Fo^2^)+(0.1333P)^2^+1445.7198P] where P=(Fo^2^+2Fc^2^)/3'
_refine_ls_weighting_scheme calc
_refine_ls_wR_factor_all 0.2345
_refine_ls_wR_factor_obs 0.2189
_reflns_number_observed 6532
_reflns_number_total 7673
_reflns_observed_criterion >2sigma(I)
_cod_data_source_file ja974281v_2.cif
_cod_data_source_block abs
_cod_depositor_comments
;
The following automatic conversions were performed:

'_refine_ls_weighting_scheme' value 'calc
w=1/[\s^2^(Fo^2^)+(0.1333P)^2^+1445.7198P] where P=(Fo^2^+2Fc^2^)/3'
was changed to 'calc'. New tag '_refine_ls_weighting_details' was
created. The value of the new tag was set to
'w=1/[\s^2^(Fo^2^)+(0.1333P)^2^+1445.7198P] where
P=(Fo^2^+2Fc^2^)/3'.

Automatic conversion script
Id: cif_fix_values 3143 2015-03-26 13:38:13Z robertas 
;
_cod_original_cell_volume 10587.0(37)
_cod_database_code 4116777

loop_
_symmetry_equiv_pos_as_xyz
'x, y, z'
'-x, y, -z+1/2'
'x+1/2, y+1/2, z'
'-x+1/2, y+1/2, -z+1/2'
'-x, -y, -z'
'x, -y, z-1/2'
'-x+1/2, -y+1/2, -z'
'x+1/2, -y+1/2, z-1/2'

loop_
_atom_site_aniso_label
_atom_site_aniso_U_11
_atom_site_aniso_U_22
_atom_site_aniso_U_33
_atom_site_aniso_U_23
_atom_site_aniso_U_13
_atom_site_aniso_U_12
W1 0.0049(5) 0.0186(5) 0.0111(5) 0.0017(4) 0.0002(4) -0.0010(4)
W2 0.0084(5) 0.0154(5) 0.0116(5) -0.0014(4) 0.0016(4) -0.0032(4)
W3 0.0108(5) 0.0142(5) 0.0097(5) 0.0012(4) -0.0013(4) 0.0016(4)
W4 0.0066(5) 0.0195(6) 0.0120(5) 0.0020(4) -0.0017(4) -0.0021(4)
W5 0.0112(5) 0.0138(5) 0.0122(5) -0.0024(4) 0.0028(4) -0.0031(4)
W6 0.0120(5) 0.0140(5) 0.0112(5) -0.0004(4) 0.0015(4) 0.0011(4)
W7 0.0099(5) 0.0175(5) 0.0098(5) -0.0001(4) 0.0022(4) -0.0036(4)
W8 0.0128(6) 0.0156(5) 0.0095(5) -0.0024(4) 0.0023(4) -0.0012(4)
W9 0.0116(5) 0.0183(6) 0.0071(5) 0.0005(4) -0.0011(4) -0.0001(4)
Sb1 0.0038(8) 0.0122(8) 0.0061(8) -0.0008(6) -0.0005(6) -0.0015(6)
Mn1 0.011(3) 0.023(3) 0.007(3) 0.000 -0.003(2) 0.000
Mn2 0.012(2) 0.020(2) 0.014(2) 0.000(2) 0.003(2) 0.000(2)
Na1 0.019(8) 0.018(7) 0.029(8) 0.000 0.007(7) 0.000
Na2 0.017(6) 0.033(6) 0.033(7) 0.004(5) -0.002(5) -0.002(5)
Na3 0.048(8) 0.038(7) 0.038(7) 0.005(6) 0.003(7) -0.010(7)
Na4 0.111(19) 0.109(17) 0.085(15) -0.020(13) 0.028(15) 0.035(15)
Na5 0.125(20) 0.064(12) 0.099(17) -0.012(11) -0.019(16) 0.016(13)
Na6 0.062(15) 0.282(48) 0.186(38) -0.036(34) 0.049(20) 0.008(23)

loop_
_atom_site_label
_atom_site_type_symbol
_atom_site_fract_x
_atom_site_fract_y
_atom_site_fract_z
_atom_site_U_iso_or_equiv
_atom_site_thermal_displace_type
_atom_site_occupancy
_atom_site_calc_flag
_atom_site_refinement_flags
W1 W 0.78220(7) 0.18309(4) 0.69111(3) 0.0117(3) Uani 1 d .
W2 W 0.66565(7) 0.30820(4) 0.67475(3) 0.0118(3) Uani 1 d .
W3 W 0.40535(7) 0.30536(4) 0.63895(3) 0.0119(3) Uani 1 d .
W4 W 0.28690(7) 0.18129(4) 0.62151(3) 0.0131(3) Uani 1 d .
W5 W 0.41977(7) 0.04507(4) 0.64012(3) 0.0123(3) Uani 1 d .
W6 W 0.65545(7) 0.04447(4) 0.67283(3) 0.0124(3) Uani 1 d .
W7 W 0.69747(7) 0.22578(4) 0.59242(3) 0.0123(3) Uani 1 d .
W8 W 0.57011(7) 0.08686(4) 0.57428(3) 0.0126(3) Uani 1 d .
W9 W 0.43480(7) 0.22338(4) 0.55617(3) 0.0126(3) Uani 1 d .
Sb1 Sb 0.52878(11) 0.17772(6) 0.67518(5) 0.0075(4) Uani 1 d .
Mn1 Mn 0.5000 0.3091(2) 0.7500 0.0143(11) Uani 1 d S
Mn2 Mn 0.6849(3) 0.1120(2) 0.77569(12) 0.0149(8) Uani 1 d .
O1 O 0.8997(14) 0.1721(7) 0.7107(6) 0.020(4) Uiso 1 d .
O2 O 0.7240(14) 0.1758(7) 0.7356(6) 0.020(4) Uiso 1 d .
O3 O 0.7419(12) 0.1068(7) 0.6720(5) 0.013(4) Uiso 1 d .
O4 O 0.7830(14) 0.2667(8) 0.6961(6) 0.021(4) Uiso 1 d .
O5 O 0.8008(14) 0.1994(8) 0.6317(6) 0.021(4) Uiso 1 d .
O6 O 0.6411(11) 0.2141(6) 0.6571(5) 0.008(3) Uiso 1 d .
O7 O 0.7062(13) 0.3785(7) 0.6813(6) 0.018(4) Uiso 1 d .
O8 O 0.6178(14) 0.2906(8) 0.7216(6) 0.021(4) Uiso 1 d .
O9 O 0.5415(13) 0.3213(7) 0.6435(6) 0.014(4) Uiso 1 d .
O10 O 0.7065(13) 0.2972(8) 0.6188(6) 0.020(4) Uiso 1 d .
O11 O 0.3595(15) 0.3741(8) 0.6387(6) 0.027(4) Uiso 1 d .
O12 O 0.4195(13) 0.2853(7) 0.6940(6) 0.019(4) Uiso 1 d .
O13 O 0.2843(14) 0.2653(8) 0.6258(6) 0.021(4) Uiso 1 d .
O14 O 0.4050(13) 0.2968(7) 0.5761(6) 0.016(4) Uiso 1 d .
O15 O 0.4417(12) 0.2118(7) 0.6287(5) 0.011(3) Uiso 1 d .
O16 O 0.1675(15) 0.1687(8) 0.6075(7) 0.028(5) Uiso 1 d .
O17 O 0.3072(14) 0.1745(7) 0.6778(6) 0.019(4) Uiso 1 d .
O18 O 0.3398(13) 0.1054(7) 0.6154(5) 0.015(4) Uiso 1 d .
O19 O 0.3170(14) 0.1968(8) 0.5627(6) 0.021(4) Uiso 1 d .
O20 O 0.3419(13) -0.0130(7) 0.6338(6) 0.017(4) Uiso 1 d .
O21 O 0.4105(14) 0.0717(8) 0.6917(6) 0.025(4) Uiso 1 d .
O22 O 0.5371(12) 0.0018(7) 0.6612(5) 0.015(4) Uiso 1 d .
O23 O 0.4690(13) 0.0403(7) 0.5848(6) 0.018(4) Uiso 1 d .
O24 O 0.5403(12) 0.1077(7) 0.6426(5) 0.014(4) Uiso 1 d .
O25 O 0.7339(14) -0.0119(8) 0.6855(6) 0.024(4) Uiso 1 d .
O26 O 0.6270(13) 0.0710(8) 0.7214(6) 0.019(4) Uiso 1 d .
O27 O 0.6536(14) 0.0402(8) 0.6103(6) 0.024(4) Uiso 1 d .
O28 O 0.7541(15) 0.2407(8) 0.5508(6) 0.026(4) Uiso 1 d .
O29 O 0.5691(13) 0.2425(7) 0.5687(6) 0.017(4) Uiso 1 d .
O30 O 0.6610(14) 0.1474(8) 0.5811(6) 0.023(4) Uiso 1 d .
O31 O 0.5905(15) 0.0592(8) 0.5268(6) 0.028(5) Uiso 1 d .
O32 O 0.4787(11) 0.1464(6) 0.5561(5) 0.008(3) Uiso 1 d .
O33 O 0.4113(14) 0.2385(8) 0.5031(6) 0.023(4) Uiso 1 d .
OW1 O 0.5000 0.4013(12) 0.7500 0.030(7) Uiso 1 d S
OW2 O 0.8129(17) 0.0663(9) 0.7942(7) 0.036(5) Uiso 1 d .
Na1 Na 0.5000 0.0133(6) 0.7500 0.021(3) Uani 1 d S
Na2 Na 0.2667(8) 0.2593(5) 0.7175(4) 0.029(3) Uani 1 d .
Na3 Na 0.4807(10) -0.1574(6) 0.5889(4) 0.042(3) Uani 1 d .
Na4 Na 0.2330(19) 0.0437(11) 0.4193(8) 0.100(8) Uani 1 d .
Na5 Na 0.2046(19) 0.1460(9) 0.4911(8) 0.100(8) Uani 1 d .
Na6 Na 1.0535(19) 0.1451(21) 0.7196(14) 0.173(16) Uani 1 d .
OW3 O 0.3386(12) 0.1020(7) 0.4651(5) 0.012(3) Uiso 1 d .
OW4 O 0.5126(17) -0.0716(10) 0.5536(8) 0.039(5) Uiso 1 d .
OW5 O 0.5419(16) -0.1157(10) 0.6549(7) 0.037(5) Uiso 1 d .
OW6 O 0.2219(19) 0.3584(11) 0.7032(8) 0.047(6) Uiso 1 d .
OW7 O 0.9728(17) 0.2482(10) 0.6186(8) 0.040(6) Uiso 1 d .
OW8 O 0.8257(19) 0.3779(11) 0.5923(8) 0.046(6) Uiso 1 d .
OW9 O 0.8868(22) 0.4419(13) 0.7315(9) 0.060(8) Uiso 1 d .
OW10 O 0.9055(24) 0.3075(13) 0.5236(10) 0.064(8) Uiso 1 d .
OW11 O 1.0992(19) 0.2360(11) 0.6986(9) 0.049(6) Uiso 1 d .
OW12 O 0.9522(24) 0.1141(15) 0.8492(11) 0.074(9) Uiso 1 d .
OW13 O 0.3635(20) 0.1841(10) 0.4264(9) 0.047(6) Uiso 1 d .
OW14 O 0.0445(29) 0.0881(16) 0.5090(12) 0.025(9) Uiso 0.50 d P
OW15 O 0.1522(26) 0.0543(15) 0.4850(11) 0.018(8) Uiso 0.50 d P
OW16 O 0.0871(67) 0.0067(38) 0.4646(31) 0.111(28) Uiso 0.50 d P
ON1 O 0.3202(22) 0.0317(12) 0.5166(9) 0.058(7) Uiso 1 d .
ON2 O 0.9475(22) 0.3236(12) 0.7113(10) 0.058(8) Uiso 1 d .
ON3 O 0.8671(26) 0.0824(15) 0.6029(12) 0.078(10) Uiso 1 d .
ON4 O 0.3403(18) 0.4591(10) 0.7625(8) 0.043(6) Uiso 1 d .
ON5 O 0.5642(30) 0.3717(17) 0.5535(14) 0.096(12) Uiso 1 d .
ON6 O 0.7614(37) 0.1114(21) 0.4879(17) 0.125(16) Uiso 1 d .
ON7 O 0.4651(44) 0.4814(25) 0.6620(21) 0.156(21) Uiso 1 d .
ON8 O 0.9186(44) 0.0733(25) 0.5271(20) 0.152(21) Uiso 1 d .
ON9 O 0.6155(51) 0.4654(29) 0.6171(24) 0.182(26) Uiso 1 d .
ON10 O 0.6375(64) 0.3027(35) 0.5031(29) 0.214(32) Uiso 1 d .
ON11 O 0.6045(42) 0.5672(24) 0.5537(18) 0.057(14) Uiso 0.50 d P

loop_
_atom_type_symbol
_atom_type_description
_atom_type_scat_dispersion_real
_atom_type_scat_dispersion_imag
_atom_type_scat_source
O O 0.0106 0.0060 'International Tables Vol C Tables 4.2.6.8 and 6.1.1.4'
Na Na 0.0362 0.0249 'International Tables Vol C Tables 4.2.6.8 and 6.1.1.4'
Mn Mn 0.3368 0.7283 'International Tables Vol C Tables 4.2.6.8 and 6.1.1.4'
Sb Sb -0.5866 1.5461 'International Tables Vol C Tables 4.2.6.8 and 6.1.1.4'
W W -0.8490 6.8722 'International Tables Vol C Tables 4.2.6.8 and 6.1.1.4'
N N 0.0061 0.0033 'International Tables Vol C Tables 4.2.6.8 and 6.1.1.4'
H H 0.0000 0.0000 'International Tables Vol C Tables 4.2.6.8 and 6.1.1.4'

loop_
_geom_angle_atom_site_label_1
_geom_angle_atom_site_label_2
_geom_angle_atom_site_label_3
_geom_angle
_geom_angle_site_symmetry_1
_geom_angle_site_symmetry_3
O1 W1 O2 103.8(9) . .
O1 W1 O3 101.6(8) . .
O2 W1 O3 91.0(8) . .
O1 W1 O4 97.3(8) . .
O2 W1 O4 91.5(8) . .
O3 W1 O4 159.7(7) . .
O1 W1 O5 96.6(9) . .
O2 W1 O5 159.5(8) . .
O3 W1 O5 86.9(7) . .
O4 W1 O5 83.7(8) . .
O1 W1 O6 166.7(7) . .
O2 W1 O6 86.2(7) . .
O3 W1 O6 86.8(6) . .
O4 W1 O6 73.3(7) . .
O5 W1 O6 73.4(7) . .
O1 W1 Na6 34.6(9) . 2_756
O2 W1 Na6 69.3(8) . 2_756
O3 W1 Na6 98.8(9) . 2_756
O4 W1 Na6 100.9(10) . 2_756
O5 W1 Na6 131.2(8) . 2_756
O6 W1 Na6 154.8(8) . 2_756
O1 W1 Na2 94.2(7) . 2_656
O2 W1 Na2 37.9(6) . 2_656
O3 W1 Na2 128.8(6) . 2_656
O4 W1 Na2 56.0(6) . 2_656
O5 W1 Na2 139.3(6) . 2_656
O6 W1 Na2 88.3(4) . 2_656
Na6 W1 Na2 69.0(8) 2_756 2_656
O7 W2 O8 105.9(9) . .
O7 W2 O9 100.0(8) . .
O8 W2 O9 92.3(8) . .
O7 W2 O4 100.1(8) . .
O8 W2 O4 90.3(8) . .
O9 W2 O4 158.2(7) . .
O7 W2 O10 95.3(8) . .
O8 W2 O10 158.7(8) . .
O9 W2 O10 85.4(8) . .
O4 W2 O10 84.4(8) . .
O7 W2 O6 166.5(8) . .
O8 W2 O6 85.8(7) . .
O9 W2 O6 86.0(6) . .
O4 W2 O6 72.6(7) . .
O10 W2 O6 72.9(6) . .
O7 W2 Na2 98.4(6) . 2_656
O8 W2 Na2 37.2(6) . 2_656
O9 W2 Na2 129.5(6) . 2_656
O4 W2 Na2 55.1(6) . 2_656
O10 W2 Na2 138.8(6) . 2_656
O6 W2 Na2 86.8(4) . 2_656
O11 W3 O12 103.1(9) . .
O11 W3 O13 97.1(9) . .
O12 W3 O13 92.7(8) . .
O11 W3 O9 101.0(8) . .
O12 W3 O9 91.1(8) . .
O13 W3 O9 160.1(7) . .
O11 W3 O14 98.3(8) . .
O12 W3 O14 158.6(7) . .
O13 W3 O14 82.7(8) . .
O9 W3 O14 86.6(8) . .
O11 W3 O15 168.7(8) . .
O12 W3 O15 84.5(7) . .
O13 W3 O15 73.8(7) . .
O9 W3 O15 87.1(6) . .
O14 W3 O15 74.1(6) . .
O11 W3 Na2 91.9(8) . .
O12 W3 Na2 39.2(6) . .
O13 W3 Na2 56.6(6) . .
O9 W3 Na2 130.3(6) . .
O14 W3 Na2 139.0(5) . .
O15 W3 Na2 88.8(5) . .
O16 W4 O17 104.3(10) . .
O16 W4 O18 101.5(8) . .
O17 W4 O18 91.1(7) . .
O16 W4 O13 99.2(9) . .
O17 W4 O13 91.0(8) . .
O18 W4 O13 157.9(8) . .
O16 W4 O19 97.3(9) . .
O17 W4 O19 158.4(8) . .
O18 W4 O19 85.7(7) . .
O13 W4 O19 84.2(7) . .
O16 W4 O15 167.7(8) . .
O17 W4 O15 85.8(7) . .
O18 W4 O15 85.0(7) . .
O13 W4 O15 73.2(7) . .
O19 W4 O15 72.6(7) . .
O16 W4 Na2 96.0(8) . .
O17 W4 Na2 37.6(6) . .
O18 W4 Na2 128.6(5) . .
O13 W4 Na2 55.7(6) . .
O19 W4 Na2 139.3(5) . .
O15 W4 Na2 87.8(5) . .
O20 W5 O21 103.8(9) . .
O20 W5 O18 101.5(8) . .
O21 W5 O18 90.5(8) . .
O20 W5 O22 97.4(8) . .
O21 W5 O22 92.2(8) . .
O18 W5 O22 159.7(7) . .
O20 W5 O23 98.9(8) . .
O21 W5 O23 157.2(8) . .
O18 W5 O23 86.4(7) . .
O22 W5 O23 83.4(7) . .
O20 W5 O24 168.2(7) . .
O21 W5 O24 84.8(8) . .
O18 W5 O24 86.3(7) . .
O22 W5 O24 73.9(6) . .
O23 W5 O24 72.5(7) . .
O20 W5 Na1 93.0(6) . .
O21 W5 Na1 39.0(6) . .
O18 W5 Na1 129.5(6) . .
O22 W5 Na1 56.0(5) . .
O23 W5 Na1 138.9(5) . .
O24 W5 Na1 88.7(5) . .
O25 W6 O26 106.3(9) . .
O25 W6 O3 101.0(8) . .
O26 W6 O3 89.1(8) . .
O25 W6 O22 99.3(8) . .
O26 W6 O22 92.2(8) . .
O3 W6 O22 158.5(7) . .
O25 W6 O27 96.1(9) . .
O26 W6 O27 157.6(8) . .
O3 W6 O27 86.0(7) . .
O22 W6 O27 84.6(8) . .
O25 W6 O24 167.2(7) . .
O26 W6 O24 84.7(7) . .
O3 W6 O24 85.5(6) . .
O22 W6 O24 73.2(6) . .
O27 W6 O24 73.2(7) . .
O25 W6 Na1 97.1(7) . .
O26 W6 Na1 39.3(6) . .
O3 W6 Na1 128.4(6) . .
O22 W6 Na1 55.4(5) . .
O27 W6 Na1 139.4(6) . .
O24 W6 Na1 87.2(5) . .
O28 W7 O10 99.9(9) . .
O28 W7 O5 100.6(9) . .
O10 W7 O5 89.7(8) . .
O28 W7 O29 100.4(9) . .
O10 W7 O29 89.6(8) . .
O5 W7 O29 158.8(8) . .
O28 W7 O30 100.9(9) . .
O10 W7 O30 159.1(9) . .
O5 W7 O30 88.6(8) . .
O29 W7 O30 84.6(8) . .
O28 W7 O6 170.0(8) . .
O10 W7 O6 73.0(7) . .
O5 W7 O6 72.8(7) . .
O29 W7 O6 86.8(7) . .
O30 W7 O6 86.6(7) . .
O31 W8 O27 99.0(9) . .
O31 W8 O23 100.7(9) . .
O27 W8 O23 88.7(8) . .
O31 W8 O30 100.0(9) . .
O27 W8 O30 90.4(8) . .
O23 W8 O30 159.2(8) . .
O31 W8 O32 101.4(8) . .
O27 W8 O32 159.6(8) . .
O23 W8 O32 88.6(7) . .
O30 W8 O32 85.0(7) . .
O31 W8 O24 169.9(8) . .
O27 W8 O24 74.2(7) . .
O23 W8 O24 72.2(7) . .
O30 W8 O24 87.6(7) . .
O32 W8 O24 85.7(6) . .
O33 W9 O19 98.4(9) . .
O33 W9 O32 101.7(8) . .
O19 W9 O32 89.2(7) . .
O33 W9 O14 97.7(8) . .
O19 W9 O14 90.6(8) . .
O32 W9 O14 160.4(7) . .
O33 W9 O29 100.9(8) . .
O19 W9 O29 160.6(8) . .
O32 W9 O29 84.6(7) . .
O14 W9 O29 89.2(8) . .
O33 W9 O15 169.9(8) . .
O19 W9 O15 75.0(7) . .
O32 W9 O15 86.0(6) . .
O14 W9 O15 75.0(6) . .
O29 W9 O15 86.2(7) . .
O15 Sb1 O24 91.3(7) . .
O15 Sb1 O6 92.3(7) . .
O24 Sb1 O6 93.4(7) . .
O12 Mn1 O12 148.8(10) 2_656 .
O12 Mn1 O8 87.7(8) 2_656 .
O12 Mn1 O8 85.9(8) . .
O12 Mn1 O8 85.9(8) 2_656 2_656
O12 Mn1 O8 87.7(8) . 2_656
O8 Mn1 O8 156.0(10) . 2_656
O12 Mn1 OW1 105.6(5) 2_656 .
O12 Mn1 OW1 105.6(5) . .
O8 Mn1 OW1 102.0(5) . .
O8 Mn1 OW1 102.0(5) 2_656 .
O12 Mn1 Na2 122.8(6) 2_656 .
O12 Mn1 Na2 44.0(6) . .
O8 Mn1 Na2 125.9(6) . .
O8 Mn1 Na2 43.6(6) 2_656 .
OW1 Mn1 Na2 109.3(2) . .
O12 Mn1 Na2 44.0(6) 2_656 2_656
O12 Mn1 Na2 122.8(6) . 2_656
O8 Mn1 Na2 43.6(6) . 2_656
O8 Mn1 Na2 125.9(6) 2_656 2_656
OW1 Mn1 Na2 109.3(2) . 2_656
Na2 Mn1 Na2 141.4(4) . 2_656
O26 Mn2 O21 91.0(8) . 2_656
O26 Mn2 O17 155.6(8) . 2_656
O21 Mn2 O17 85.2(8) 2_656 2_656
O26 Mn2 O2 84.9(7) . .
O21 Mn2 O2 153.2(8) 2_656 .
O17 Mn2 O2 87.7(7) 2_656 .
O26 Mn2 OW2 102.6(8) . .
O21 Mn2 OW2 103.3(9) 2_656 .
O17 Mn2 OW2 101.7(8) 2_656 .
O2 Mn2 OW2 103.5(9) . .
O26 Mn2 Na1 46.0(5) . .
O21 Mn2 Na1 45.0(5) 2_656 .
O17 Mn2 Na1 125.8(6) 2_656 .
O2 Mn2 Na1 125.5(5) . .
OW2 Mn2 Na1 108.5(6) . .
O26 Mn2 Na2 124.0(5) . 2_656
O21 Mn2 Na2 123.4(6) 2_656 2_656
O17 Mn2 Na2 44.0(6) 2_656 2_656
O2 Mn2 Na2 43.8(5) . 2_656
OW2 Mn2 Na2 109.0(6) . 2_656
Na1 Mn2 Na2 142.5(3) . 2_656
W1 O1 Na6 164.2(16) . .
W1 O1 Na6 120.8(13) . 2_756
Na6 O1 Na6 71.2(18) . 2_756
W1 O2 Mn2 140.2(10) . .
W1 O2 Na2 115.9(9) . 2_656
Mn2 O2 Na2 100.0(8) . 2_656
W6 O3 W1 148.6(10) . .
W2 O4 W1 118.1(9) . .
W2 O4 Na2 92.5(7) . 2_656
W1 O4 Na2 91.1(7) . 2_656
W7 O5 W1 119.9(10) . .
Sb1 O6 W1 114.6(7) . .
Sb1 O6 W2 116.0(7) . .
W1 O6 W2 95.6(6) . .
Sb1 O6 W7 135.3(7) . .
W1 O6 W7 94.0(6) . .
W2 O6 W7 92.9(6) . .
W2 O8 Mn1 139.6(10) . .
W2 O8 Na2 116.5(10) . 2_656
Mn1 O8 Na2 100.8(8) . 2_656
W2 O9 W3 146.0(10) . .
W7 O10 W2 121.2(10) . .
W3 O11 Na4 139.4(11) . 7_556
W3 O12 Mn1 138.7(10) . .
W3 O12 Na2 113.2(9) . .
Mn1 O12 Na2 100.8(8) . .
W3 O13 W4 117.9(9) . .
W3 O13 Na2 90.9(7) . .
W4 O13 Na2 91.6(7) . .
W9 O14 W3 117.4(8) . .
W9 O14 Na5 107.0(8) . 7_556
W3 O14 Na5 129.7(10) . 7_556
Sb1 O15 W3 114.1(7) . .
Sb1 O15 W4 115.6(8) . .
W3 O15 W4 94.4(6) . .
Sb1 O15 W9 137.3(9) . .
W3 O15 W9 93.5(6) . .
W4 O15 W9 92.7(6) . .
W4 O17 Mn2 140.4(10) . 2_656
W4 O17 Na2 116.0(8) . .
Mn2 O17 Na2 100.1(8) 2_656 .
W5 O18 W4 147.6(10) . .
W9 O19 W4 119.7(9) . .
W9 O19 Na5 116.9(11) . .
W4 O19 Na5 120.6(10) . .
W5 O21 Mn2 141.0(11) . 2_656
W5 O21 Na1 114.0(9) . .
Mn2 O21 Na1 99.2(8) 2_656 .
W6 O22 W5 117.5(8) . .
W6 O22 Na1 92.6(6) . .
W5 O22 Na1 91.0(6) . .
W8 O23 W5 120.7(9) . .
Sb1 O24 W5 115.7(8) . .
Sb1 O24 W6 114.8(7) . .
W5 O24 W6 94.9(6) . .
Sb1 O24 W8 135.5(8) . .
W5 O24 W8 94.7(6) . .
W6 O24 W8 92.6(6) . .
W6 O26 Mn2 142.6(11) . .
W6 O26 Na1 114.1(8) . .
Mn2 O26 Na1 98.5(8) . .
W8 O27 W6 120.0(10) . .
W8 O27 Na4 122.4(11) . 5_656
W6 O27 Na4 117.4(9) . 5_656
W7 O29 W9 152.3(10) . .
W8 O30 W7 152.4(12) . .
W9 O32 W8 152.3(9) . .
Mn2 OW2 Na6 101.8(12) . 2_756
OW9 Na1 OW9 88.5(15) 3_445 4_646
OW9 Na1 O21 146.2(9) 3_445 2_656
OW9 Na1 O21 87.0(8) 4_646 2_656
OW9 Na1 O21 87.0(8) 3_445 .
OW9 Na1 O21 146.2(9) 4_646 .
O21 Na1 O21 114.1(10) 2_656 .
OW9 Na1 O26 142.0(9) 3_445 .
OW9 Na1 O26 88.3(9) 4_646 .
O21 Na1 O26 71.3(7) 2_656 .
O21 Na1 O26 75.1(7) . .
OW9 Na1 O26 88.3(9) 3_445 2_656
OW9 Na1 O26 142.0(9) 4_646 2_656
O21 Na1 O26 75.1(7) 2_656 2_656
O21 Na1 O26 71.3(7) . 2_656
O26 Na1 O26 116.0(10) . 2_656
OW9 Na1 O22 87.8(9) 3_445 2_656
OW9 Na1 O22 84.8(9) 4_646 2_656
O21 Na1 O22 58.4(6) 2_656 2_656
O21 Na1 O22 128.4(6) . 2_656
O26 Na1 O22 129.5(6) . 2_656
O26 Na1 O22 57.2(5) 2_656 2_656
OW9 Na1 O22 84.8(9) 3_445 .
OW9 Na1 O22 87.8(9) 4_646 .
O21 Na1 O22 128.4(6) 2_656 .
O21 Na1 O22 58.4(6) . .
O26 Na1 O22 57.2(5) . .
O26 Na1 O22 129.5(6) 2_656 .
O22 Na1 O22 169.7(8) 2_656 .
OW9 Na1 Mn2 87.0(7) 3_445 2_656
OW9 Na1 Mn2 175.0(8) 4_646 2_656
O21 Na1 Mn2 95.4(6) 2_656 2_656
O21 Na1 Mn2 35.8(5) . 2_656
O26 Na1 Mn2 96.6(6) . 2_656
O26 Na1 Mn2 35.6(4) 2_656 2_656
O22 Na1 Mn2 92.7(4) 2_656 2_656
O22 Na1 Mn2 94.1(4) . 2_656
OW9 Na1 Mn2 175.0(8) 3_445 .
OW9 Na1 Mn2 87.0(7) 4_646 .
O21 Na1 Mn2 35.8(5) 2_656 .
O21 Na1 Mn2 95.4(6) . .
O26 Na1 Mn2 35.6(4) . .
O26 Na1 Mn2 96.6(6) 2_656 .
O22 Na1 Mn2 94.1(4) 2_656 .
O22 Na1 Mn2 92.7(4) . .
Mn2 Na1 Mn2 97.6(4) 2_656 .
OW9 Na1 W5 119.6(8) 3_445 2_656
OW9 Na1 W5 78.3(7) 4_646 2_656
O21 Na1 W5 27.0(5) 2_656 2_656
O21 Na1 W5 132.0(6) . 2_656
O26 Na1 W5 96.7(5) . 2_656
O26 Na1 W5 70.6(4) 2_656 2_656
O22 Na1 W5 33.0(3) 2_656 2_656
O22 Na1 W5 151.1(3) . 2_656
Mn2 Na1 W5 101.9(2) 2_656 2_656
Mn2 Na1 W5 61.63(13) . 2_656
OW9 Na1 W5 78.3(7) 3_445 .
OW9 Na1 W5 119.6(8) 4_646 .
O21 Na1 W5 132.0(6) 2_656 .
O21 Na1 W5 27.0(5) . .
O26 Na1 W5 70.6(4) . .
O26 Na1 W5 96.7(5) 2_656 .
O22 Na1 W5 151.1(3) 2_656 .
O22 Na1 W5 33.0(3) . .
Mn2 Na1 W5 61.63(13) 2_656 .
Mn2 Na1 W5 101.9(2) . .
W5 Na1 W5 156.5(4) 2_656 .
OW6 Na2 OW11 87.0(10) . 1_455
OW6 Na2 O2 149.3(10) . 2_656
OW11 Na2 O2 86.1(8) 1_455 2_656
OW6 Na2 O8 89.5(8) . 2_656
OW11 Na2 O8 140.4(10) 1_455 2_656
O2 Na2 O8 77.1(7) 2_656 2_656
OW6 Na2 O17 137.7(9) . .
OW11 Na2 O17 89.4(9) 1_455 .
O2 Na2 O17 72.1(7) 2_656 .
O8 Na2 O17 118.1(8) 2_656 .
OW6 Na2 O12 85.7(9) . .
OW11 Na2 O12 148.0(10) 1_455 .
O2 Na2 O12 114.7(8) 2_656 .
O8 Na2 O12 70.7(7) 2_656 .
O17 Na2 O12 75.6(7) . .
OW6 Na2 O4 91.7(8) . 2_656
OW11 Na2 O4 83.2(8) 1_455 2_656
O2 Na2 O4 57.8(6) 2_656 2_656
O8 Na2 O4 57.5(6) 2_656 2_656
O17 Na2 O4 129.7(7) . 2_656
O12 Na2 O4 128.1(7) . 2_656
OW6 Na2 O13 80.1(8) . .
OW11 Na2 O13 89.6(8) 1_455 .
O2 Na2 O13 129.7(7) 2_656 .
O8 Na2 O13 128.6(7) 2_656 .
O17 Na2 O13 57.7(6) . .
O12 Na2 O13 58.5(6) . .
O4 Na2 O13 169.4(7) 2_656 .
OW6 Na2 Mn2 172.2(8) . 2_656
OW11 Na2 Mn2 88.3(7) 1_455 2_656
O2 Na2 Mn2 36.3(5) 2_656 2_656
O8 Na2 Mn2 98.1(5) 2_656 2_656
O17 Na2 Mn2 35.8(5) . 2_656
O12 Na2 Mn2 95.0(5) . 2_656
O4 Na2 Mn2 94.0(5) 2_656 2_656
O13 Na2 Mn2 93.6(5) . 2_656
OW6 Na2 Mn1 87.1(7) . .
OW11 Na2 Mn1 172.8(8) 1_455 .
O2 Na2 Mn1 96.9(6) 2_656 .
O8 Na2 Mn1 35.5(5) 2_656 .
O17 Na2 Mn1 97.7(6) . .
O12 Na2 Mn1 35.2(4) . .
O4 Na2 Mn1 93.0(5) 2_656 .
O13 Na2 Mn1 93.4(5) . .
Mn2 Na2 Mn1 98.0(3) 2_656 .
OW6 Na2 W1 123.2(8) . 2_656
OW11 Na2 W1 77.7(7) 1_455 2_656
O2 Na2 W1 26.3(5) 2_656 2_656
O8 Na2 W1 71.4(5) 2_656 2_656
O17 Na2 W1 96.9(6) . 2_656
O12 Na2 W1 131.4(6) . 2_656
O4 Na2 W1 32.8(4) 2_656 2_656
O13 Na2 W1 152.1(5) . 2_656
Mn2 Na2 W1 61.7(2) 2_656 2_656
Mn1 Na2 W1 102.2(3) . 2_656
OW6 Na2 W3 74.8(7) . .
OW11 Na2 W3 120.8(8) 1_455 .
O2 Na2 W3 133.4(6) 2_656 .
O8 Na2 W3 96.1(6) 2_656 .
O17 Na2 W3 71.1(5) . .
O12 Na2 W3 27.6(4) . .
O4 Na2 W3 150.9(5) 2_656 .
O13 Na2 W3 32.6(4) . .
Mn2 Na2 W3 102.3(3) 2_656 .
Mn1 Na2 W3 61.2(2) . .
W1 Na2 W3 156.7(3) 2_656 .
OW10 Na3 OW8 82.5(11) 3_445 3_445
OW10 Na3 OW5 173.8(12) 3_445 .
OW8 Na3 OW5 91.6(10) 3_445 .
OW10 Na3 OW4 87.4(10) 3_445 .
OW8 Na3 OW4 88.8(10) 3_445 .
OW5 Na3 OW4 90.9(9) . .
OW10 Na3 OW7 89.9(10) 3_445 3_445
OW8 Na3 OW7 101.4(10) 3_445 3_445
OW5 Na3 OW7 92.9(9) . 3_445
OW4 Na3 OW7 169.1(11) . 3_445
OW10 Na3 OW13 91.5(12) 3_445 5_656
OW8 Na3 OW13 169.6(11) 3_445 5_656
OW5 Na3 OW13 94.1(10) . 5_656
OW4 Na3 OW13 82.5(10) . 5_656
OW7 Na3 OW13 87.0(10) 3_445 5_656
OW3 Na4 OW15 75.6(11) . .
OW3 Na4 O27 105.9(11) . 5_656
OW15 Na4 O27 134.7(14) . 5_656
OW3 Na4 O11 101.9(11) . 7_556
OW15 Na4 O11 105.0(12) . 7_556
O27 Na4 O11 118.4(11) 5_656 7_556
OW3 Na4 OW16 107.1(21) . .
OW15 Na4 OW16 32.1(20) . .
O27 Na4 OW16 117.9(21) 5_656 .
O11 Na4 OW16 104.2(20) 7_556 .
OW3 Na4 Na5 45.6(7) . .
OW15 Na4 Na5 41.8(10) . .
O27 Na4 Na5 149.6(11) 5_656 .
O11 Na4 Na5 83.4(8) 7_556 .
OW16 Na4 Na5 71.8(20) . .
OW15 Na5 OW3 80.5(12) . .
OW15 Na5 OW14 44.8(14) . .
OW3 Na5 OW14 125.2(12) . .
OW15 Na5 O14 104.3(12) . 7_556
OW3 Na5 O14 107.7(11) . 7_556
OW14 Na5 O14 91.1(11) . 7_556
OW15 Na5 O19 126.7(14) . .
OW3 Na5 O19 95.1(10) . .
OW14 Na5 O19 113.8(13) . .
O14 Na5 O19 127.1(9) 7_556 .
OW15 Na5 Na4 49.4(12) . .
OW3 Na5 Na4 44.1(7) . .
OW14 Na5 Na4 89.4(11) . .
O14 Na5 Na4 85.2(8) 7_556 .
O19 Na5 Na4 137.3(10) . .
O1 Na6 OW12 94.5(17) . 2_756
O1 Na6 O1 99.8(16) . 2_756
OW12 Na6 O1 165.5(17) 2_756 2_756
O1 Na6 OW11 91.0(18) . .
OW12 Na6 OW11 88.5(20) 2_756 .
O1 Na6 OW11 89.2(17) 2_756 .
O1 Na6 Na6 55.9(11) . 2_756
OW12 Na6 Na6 140.0(20) 2_756 2_756
O1 Na6 Na6 52.9(16) 2_756 2_756
OW11 Na6 Na6 115.3(12) . 2_756
O1 Na6 OW2 148.7(20) . 2_756
OW12 Na6 OW2 63.6(13) 2_756 2_756
O1 Na6 OW2 103.9(15) 2_756 2_756
OW11 Na6 OW2 109.3(15) . 2_756
Na6 Na6 OW2 127.7(17) 2_756 2_756
O1 Na6 W1 122.6(16) . 2_756
OW12 Na6 W1 141.2(14) 2_756 2_756
O1 Na6 W1 24.6(6) 2_756 2_756
OW11 Na6 W1 80.3(12) . 2_756
Na6 Na6 W1 77.1(17) 2_756 2_756
OW2 Na6 W1 85.2(9) 2_756 2_756
O1 Na6 Na2 122.0(18) . 1_655
OW12 Na6 Na2 95.8(15) 2_756 1_655
O1 Na6 Na2 74.8(11) 2_756 1_655
OW11 Na6 Na2 32.7(8) . 1_655
Na6 Na6 Na2 121.8(14) 2_756 1_655
OW2 Na6 Na2 84.2(9) 2_756 1_655
W1 Na6 Na2 56.5(5) 2_756 1_655
Na4 OW3 Na5 90.3(9) . .
Na6 OW11 Na2 115.8(13) . 1_655
ON11 OW14 Na5 89.9(27) 3_445 .
OW16 OW15 Na5 153.3(40) . .
OW16 OW15 Na4 83.8(42) . .
Na5 OW15 Na4 88.8(16) . .
OW15 OW16 Na4 64.0(37) . .

loop_
_geom_bond_atom_site_label_1
_geom_bond_atom_site_label_2
_geom_bond_distance
_geom_bond_site_symmetry_2
W1 O1 1.71(2) .
W1 O2 1.78(2) .
W1 O3 1.94(2) .
W1 O4 1.96(2) .
W1 O5 2.02(2) .
W1 O6 2.25(2) .
W1 Na6 3.53(4) 2_756
W1 Na2 3.611(12) 2_656
W2 O7 1.74(2) .
W2 O8 1.80(2) .
W2 O9 1.91(2) .
W2 O4 1.96(2) .
W2 O10 2.00(2) .
W2 O6 2.281(15) .
W2 Na2 3.649(12) 2_656
W3 O11 1.73(2) .
W3 O12 1.82(2) .
W3 O13 1.94(2) .
W3 O9 1.95(2) .
W3 O14 2.04(2) .
W3 O15 2.28(2) .
W3 Na2 3.613(13) .
W4 O16 1.71(2) .
W4 O17 1.80(2) .
W4 O18 1.95(2) .
W4 O13 1.97(2) .
W4 O19 2.05(2) .
W4 O15 2.29(2) .
W4 Na2 3.647(13) .
W5 O20 1.74(2) .
W5 O21 1.80(2) .
W5 O18 1.90(2) .
W5 O22 1.98(2) .
W5 O23 2.02(2) .
W5 O24 2.24(2) .
W5 Na1 3.632(3) .
W6 O25 1.73(2) .
W6 O26 1.79(2) .
W6 O3 1.91(2) .
W6 O22 1.94(2) .
W6 O27 2.02(2) .
W6 O24 2.30(2) .
W6 Na1 3.657(3) .
W7 O28 1.71(2) .
W7 O10 1.87(2) .
W7 O5 1.89(2) .
W7 O29 1.90(2) .
W7 O30 1.92(2) .
W7 O6 2.37(2) .
W8 O31 1.73(2) .
W8 O27 1.87(2) .
W8 O23 1.88(2) .
W8 O30 1.90(2) .
W8 O32 1.93(2) .
W8 O24 2.36(2) .
W9 O33 1.73(2) .
W9 O19 1.83(2) .
W9 O32 1.901(15) .
W9 O14 1.90(2) .
W9 O29 1.94(2) .
W9 O15 2.35(2) .
Sb1 O15 1.96(2) .
Sb1 O24 1.97(2) .
Sb1 O6 1.98(2) .
Mn1 O12 2.06(2) 2_656
Mn1 O12 2.06(2) .
Mn1 O8 2.08(2) .
Mn1 O8 2.08(2) 2_656
Mn1 OW1 2.15(3) .
Mn1 Na2 3.513(11) .
Mn1 Na2 3.513(11) 2_656
Mn2 O26 2.05(2) .
Mn2 O21 2.07(2) 2_656
Mn2 O17 2.09(2) 2_656
Mn2 O2 2.11(2) .
Mn2 OW2 2.11(2) .
Mn2 Na1 3.493(10) .
Mn2 Na2 3.507(12) 2_656
O1 Na6 2.25(3) .
O1 Na6 2.33(5) 2_756
O2 Na2 2.46(2) 2_656
O4 Na2 2.99(2) 2_656
O8 Na2 2.47(2) 2_656
O11 Na4 2.85(3) 7_556
O12 Na2 2.49(2) .
O13 Na2 3.02(2) .
O14 Na5 2.80(3) 7_556
O17 Mn2 2.09(2) 2_656
O17 Na2 2.48(2) .
O19 Na5 2.85(3) .
O21 Mn2 2.07(2) 2_656
O21 Na1 2.50(2) .
O22 Na1 3.01(2) .
O26 Na1 2.54(2) .
O27 Na4 2.80(3) 5_656
OW2 Na6 2.73(4) 2_756
Na1 OW9 2.33(3) 3_445
Na1 OW9 2.33(3) 4_646
Na1 O21 2.50(2) 2_656
Na1 O26 2.54(2) 2_656
Na1 O22 3.01(2) 2_656
Na1 Mn2 3.493(10) 2_656
Na1 W5 3.632(3) 2_656
Na2 OW6 2.42(3) .
Na2 OW11 2.42(3) 1_455
Na2 O2 2.46(2) 2_656
Na2 O8 2.47(2) 2_656
Na2 O4 2.99(2) 2_656
Na2 Mn2 3.507(12) 2_656
Na2 W1 3.611(12) 2_656
Na3 OW10 2.36(3) 3_445
Na3 OW8 2.37(3) 3_445
Na3 OW5 2.38(3) .
Na3 OW4 2.39(3) .
Na3 OW7 2.41(3) 3_445
Na3 OW13 2.42(3) 5_656
Na4 OW3 2.36(3) .
Na4 OW15 2.58(5) .
Na4 O27 2.80(3) 5_656
Na4 O11 2.85(3) 7_556
Na4 OW16 2.85(11) .
Na4 Na5 3.40(3) .
Na5 OW15 2.26(4) .
Na5 OW3 2.43(3) .
Na5 OW14 2.79(5) .
Na5 O14 2.80(3) 7_556
Na6 OW12 2.33(6) 2_756
Na6 O1 2.33(5) 2_756
Na6 OW11 2.35(6) .
Na6 Na6 2.67(8) 2_756
Na6 OW2 2.73(4) 2_756
Na6 W1 3.53(4) 2_756
Na6 Na2 4.04(4) 1_655
OW7 Na3 2.41(3) 3
OW8 Na3 2.37(3) 3
OW9 Na1 2.33(3) 3
OW10 Na3 2.36(3) 3
OW11 Na2 2.42(3) 1_655
OW12 Na6 2.33(6) 2_756
OW13 Na3 2.42(3) 5_656
OW14 ON11 1.63(7) 3_445
OW15 OW16 1.53(9) .
ON11 OW14 1.63(7) 3
